data_7708993
loop_
_publ_author_name
'Mears, Kristian L.'
'Bhide, Malavika A.'
'Knapp, Caroline E.'
'Carmalt, Claire J.'

_publ_section_title
;
 Investigations into the structure, reactivity, and AACVD of aluminium and
 gallium amidoenoate complexes.
;
_journal_issue 1
_journal_name_full 'Dalton transactions (Cambridge, England : 2003)'
_journal_page_first 156
_journal_page_last 167
_journal_paper_doi 10.1039/d1dt03365d
_journal_volume 51
_journal_year 2021
_chemical_formula_moiety 'C18 H32 Al Cl N2 O4'
_chemical_formula_sum 'C18 H32 Al Cl N2 O4'
_chemical_formula_weight 402.88
_chemical_name_systematic L2AlCl
_chemical_properties_physical Moisture-sensitive
_space_group_crystal_system monoclinic
_space_group_IT_number 14
_space_group_name_Hall '-P 2yn'
_space_group_name_H-M_alt 'P 1 21/n 1'
_atom_sites_solution_hydrogens geom
_atom_sites_solution_primary dual
_audit_creation_date 2021-08-06
_audit_creation_method
;
Olex2 1.3
(compiled 2020.11.12 svn.r5f609507 for OlexSys, GUI svn.r6272)
;
_audit_update_record
;
2021-08-06 deposited with the CCDC.	2021-11-26 downloaded from the CCDC.
;
_cell_angle_alpha 90
_cell_angle_beta 103.938(2)
_cell_angle_gamma 90
_cell_formula_units_Z 4
_cell_length_a 12.1273(2)
_cell_length_b 12.6240(2)
_cell_length_c 14.5316(3)
_cell_measurement_reflns_used 20616
_cell_measurement_temperature 150.00(10)
_cell_measurement_theta_max 72.5220
_cell_measurement_theta_min 4.1940
_cell_volume 2159.21(7)
_computing_cell_refinement 'CrysAlisPro 1.171.40.53 (Rigaku OD, 2019)'
_computing_data_collection 'CrysAlisPro 1.171.40.53 (Rigaku OD, 2019)'
_computing_data_reduction 'CrysAlisPro 1.171.40.53 (Rigaku OD, 2019)'
_computing_molecular_graphics 'Olex2 1.3 (Dolomanov et al., 2009)'
_computing_publication_material 'Olex2 1.3 (Dolomanov et al., 2009)'
_computing_structure_refinement 'SHELXL 2018/3 (Sheldrick, 2015)'
_computing_structure_solution 'SHELXT 2014/5 (Sheldrick, 2014)'
_diffrn_ambient_environment N~2~
_diffrn_ambient_temperature 150.00(10)
_diffrn_detector 'CCD area detector'
_diffrn_detector_area_resol_mean 5.6
_diffrn_detector_type 'Bruker SMART CCD 6000 area detector'
_diffrn_measured_fraction_theta_full 0.997
_diffrn_measured_fraction_theta_max 0.991
_diffrn_measurement_details
;
List of Runs (angles in degrees, time in seconds):

 # Type Start End Width t~exp~ \w \q \k \f Frames
#--------------------------------------------------------------------------
 1 \w -66.00 3.00 1.00 1.00 -- -42.62 38.00 90.00 69
 2 \w -85.00 -18.00 1.00 1.00 -- -42.62 -57.00-150.00 67
 3 \w -57.00 11.00 1.00 1.00 -- -42.62 38.00 150.00 68
 4 \w -82.00 36.00 1.00 1.00 -- -42.62 19.00 0.00 118
 5 \w -62.00 -14.00 1.00 1.00 -- -42.62 -57.00 120.00 48
 6 \w -103.00 -14.00 1.00 1.00 -- -42.62 -57.00 -60.00 89
 7 \w -116.00 -15.00 1.00 1.00 -- -42.62 -57.00 30.00 101
 8 \w -19.00 67.00 1.00 1.00 -- 42.62 -38.00 120.00 86
 9 \w 8.00 34.00 1.00 1.00 -- 42.62 83.00 116.17 26
 10 \w 8.00 34.00 1.00 1.00 -- 42.62 83.00-124.50 26
 11 \w 10.00 39.00 1.00 1.00 -- 42.62 79.00 152.66 29
 12 \w 15.00 42.00 1.00 1.00 -- 42.62 78.00 -19.77 27
 13 \w 10.00 35.00 1.00 1.00 -- 42.62 75.00 -46.24 25
 14 \w 44.00 97.00 1.00 1.00 -- 42.62-125.00 -90.00 53
 15 \w 11.00 36.00 1.00 1.00 -- 42.62 75.00 68.73 25
 16 \w 74.00 149.00 1.00 1.60 -- 104.49 68.00 -46.97 75
 17 \w 75.00 101.00 1.00 1.60 -- 104.49 63.00 80.74 26
 18 \w 73.00 99.00 1.00 1.60 -- 104.49 73.00-151.96 26
 19 \w 77.00 109.00 1.00 1.60 -- 104.49 56.00 -7.85 32
 20 \w 74.00 101.00 1.00 1.60 -- 104.49 72.00-116.66 27
 21 \w 133.00 176.00 1.00 1.60 -- 104.49 66.00-179.79 43
 22 \w 74.00 101.00 1.00 1.60 -- 104.49 66.00 134.97 27
 23 \w 75.00 109.00 1.00 1.60 -- 104.49 61.00 150.00 34
 24 \w 33.00 81.00 1.00 1.60 -- 104.49-125.00-150.00 48
 25 \w 83.00 113.00 1.00 1.60 -- 104.49-125.00-150.00 30
 26 \w 75.00 102.00 1.00 1.60 -- 104.49 61.00 120.00 27
 27 \w 27.00 104.00 1.00 1.60 -- 104.49 -94.00 -60.00 77
 28 \w 74.00 100.00 1.00 1.60 -- 104.49 67.00 65.34 26
 29 \w 74.00 101.00 1.00 1.60 -- 104.49 68.00 12.82 27
 30 \w 74.00 178.00 1.00 1.60 -- 104.49 68.00 98.12 104
 31 \w 136.00 162.00 1.00 1.60 -- 104.49 58.00 -65.38 26
 32 \w 74.00 100.00 1.00 1.60 -- 104.49 66.00-179.79 26
 33 \w 75.00 137.00 1.00 1.60 -- 104.49 61.00-127.92 62
 34 \w 97.00 164.00 1.00 1.60 -- 104.49 125.00-120.00 67
 35 \w 76.00 137.00 1.00 1.60 -- 104.49 61.00-112.09 61
 36 \w 77.00 122.00 1.00 1.60 -- 104.49 58.00 -65.38 45
 37 \w 75.00 102.00 1.00 1.60 -- 104.49 61.00 -90.00 27
 38 \w 76.00 102.00 1.00 1.60 -- 104.49 61.00 -60.00 26
 39 \w 33.00 113.00 1.00 1.60 -- 104.49-125.00 120.00 80
 40 \w 75.00 107.00 1.00 1.60 -- 104.49 61.00-150.00 32
 41 \w 22.00 102.00 1.00 1.60 -- 104.49 -94.00-120.00 80
 42 \w 75.00 102.00 1.00 1.60 -- 104.49 61.00 60.00 27
 43 \w 121.00 178.00 1.00 1.60 -- 104.49 72.00 117.37 57
 44 \w 116.00 174.00 1.00 1.60 -- 104.49 125.00 -60.00 58
 45 \w 23.00 87.00 1.00 1.60 -- 104.49 -94.00 30.00 64
 46 \w 75.00 117.00 1.00 1.60 -- 104.49 61.00 90.00 42
 47 \w 74.00 101.00 1.00 1.60 -- 104.49 72.00 117.37 27
 48 \w 153.00 178.00 1.00 1.60 -- 104.49 73.00-151.96 25
 49 \w 76.00 103.00 1.00 1.60 -- 104.49 61.00 -30.00 27
 50 \w 75.00 102.00 1.00 1.60 -- 104.49 61.00 30.00 27
 51 \w 75.00 154.00 1.00 1.60 -- 104.49 61.00 0.00 79
 52 \w 77.00 175.00 1.00 1.60 -- 104.49 57.00 44.24 98
 53 \w 77.00 146.00 1.00 1.60 -- 104.49 53.00 179.87 69
 54 \w 77.00 102.00 1.00 1.60 -- 104.49 58.00-158.08 25
;
_diffrn_measurement_device 'three-circle diffractometer'
_diffrn_measurement_device_type 'Bruker SMART CCD 6000 area detector'
_diffrn_measurement_method '\w scans'
_diffrn_orient_matrix_type 'CrysAlisPro convention (1999,Acta A55,543-557)'
_diffrn_orient_matrix_UB_11 0.0669455000
_diffrn_orient_matrix_UB_12 0.1040513000
_diffrn_orient_matrix_UB_13 0.0022337000
_diffrn_orient_matrix_UB_21 0.1114893000
_diffrn_orient_matrix_UB_22 -0.0594465000
_diffrn_orient_matrix_UB_23 0.0429612000
_diffrn_orient_matrix_UB_31 0.0148597000
_diffrn_orient_matrix_UB_32 -0.0230480000
_diffrn_orient_matrix_UB_33 -0.1004075000
_diffrn_radiation_monochromator graphite
_diffrn_radiation_probe x-ray
_diffrn_radiation_type 'Cu K\a'
_diffrn_radiation_wavelength 1.54184
_diffrn_reflns_av_R_equivalents 0.0429
_diffrn_reflns_av_unetI/netI 0.0197
_diffrn_reflns_Laue_measured_fraction_full 0.997
_diffrn_reflns_Laue_measured_fraction_max 0.991
_diffrn_reflns_limit_h_max 14
_diffrn_reflns_limit_h_min -14
_diffrn_reflns_limit_k_max 15
_diffrn_reflns_limit_k_min -15
_diffrn_reflns_limit_l_max 16
_diffrn_reflns_limit_l_min -17
_diffrn_reflns_number 34653
_diffrn_reflns_point_group_measured_fraction_full 0.997
_diffrn_reflns_point_group_measured_fraction_max 0.991
_diffrn_reflns_theta_full 67.684
_diffrn_reflns_theta_max 72.736
_diffrn_reflns_theta_min 4.274
_diffrn_source 'sealed X-ray tube'
_diffrn_source_target Mo
_diffrn_source_type 'SuperNova (Cu) X-ray Source'
_exptl_absorpt_coefficient_mu 2.160
_exptl_absorpt_correction_T_max 1.00000
_exptl_absorpt_correction_T_min 0.76765
_exptl_absorpt_correction_type multi-scan
_exptl_crystal_colour 'clear colourless'
_exptl_crystal_colour_lustre clear
_exptl_crystal_colour_primary colourless
_exptl_crystal_density_diffrn 1.239
_exptl_crystal_description block
_exptl_crystal_F_000 864
_exptl_crystal_preparation 'reaction of lithiated ligand with aluminium chloride'
_exptl_crystal_recrystallization_method 'crystallised from hexane'
_exptl_crystal_size_max 0.1
_exptl_crystal_size_mid 0.1
_exptl_crystal_size_min 0.1
_refine_diff_density_max 0.440
_refine_diff_density_min -0.252
_refine_diff_density_rms 0.049
_refine_ls_extinction_method none
_refine_ls_goodness_of_fit_ref 1.040
_refine_ls_hydrogen_treatment constr
_refine_ls_matrix_type full
_refine_ls_number_parameters 243
_refine_ls_number_reflns 4257
_refine_ls_number_restraints 0
_refine_ls_restrained_S_all 1.040
_refine_ls_R_factor_all 0.0442
_refine_ls_R_factor_gt 0.0392
_refine_ls_shift/su_max 0.001
_refine_ls_shift/su_mean 0.000
_refine_ls_structure_factor_coef Fsqd
_refine_ls_weighting_details 'w=1/[\s^2^(Fo^2^)+(0.0559P)^2^+0.9733P] where P=(Fo^2^+2Fc^2^)/3'
_refine_ls_weighting_scheme calc
_refine_ls_wR_factor_gt 0.0994
_refine_ls_wR_factor_ref 0.1031
_reflns_Friedel_coverage 0.000
_reflns_number_gt 3875
_reflns_number_total 4257
_reflns_threshold_expression 'I > 2\s(I)'
_cod_data_source_file d1dt03365d2.cif
_cod_data_source_block xstr1337
_cod_depositor_comments 'Adding full bibliography for 7708993--7708999.cif.'
_cod_database_code 7708993
_shelx_shelxl_version_number 2018/3
_chemical_oxdiff_formula 'C72 H136 Al4 Cl4 N16 O8 '
_chemical_oxdiff_usercomment 'CEK KLM'
_shelx_space_group_comment
;
The symmetry employed for this shelxl refinement is uniquely defined
by the following loop, which should always be used as a source of
symmetry information in preference to the above space-group names.
They are only intended as comments.
;
_shelx_estimated_absorpt_t_max 0.813
_shelx_estimated_absorpt_t_min 0.813
_reflns_odcompleteness_completeness 99.90
_reflns_odcompleteness_iscentric 1
_reflns_odcompleteness_theta 66.49
_olex2_refinement_description
;
1.a Ternary CH refined with riding coordinates:
 C16(H16), C7(H7)
1.b Secondary CH2 refined with riding coordinates:
 C5(H5A,H5B), C14(H14A,H14B)
1.c Aromatic/amide H refined with riding coordinates:
 C12(H12), C3(H3)
1.d Idealised Me refined as rotating group:
 C10(H10A,H10B,H10C), C17(H17A,H17B,H17C), C1(H1A,H1B,H1C), C9(H9A,H9B,H9C),
 C18(H18A,H18B,H18C), C8(H8A,H8B,H8C), C6(H6A,H6B,H6C), C15(H15A,H15B,H15C)
;
_olex2_submission_special_instructions 'No special instructions were received'
_oxdiff_exptl_absorpt_empirical_details
;
Empirical correction (ABSPACK) includes:
- Absorption correction using spherical harmonics
- Frame scaling
- Detector area scaling
;
_oxdiff_exptl_absorpt_empirical_full_max 1.661
_oxdiff_exptl_absorpt_empirical_full_min 0.635

loop_
_space_group_symop_operation_xyz
'x, y, z'
'-x+1/2, y+1/2, -z+1/2'
'-x, -y, -z'
'x-1/2, -y-1/2, z-1/2'

loop_
_atom_site_label
_atom_site_type_symbol
_atom_site_fract_x
_atom_site_fract_y
_atom_site_fract_z
_atom_site_U_iso_or_equiv
_atom_site_adp_type
_atom_site_occupancy
_atom_site_site_symmetry_order
_atom_site_calc_flag
_atom_site_refinement_flags_posn
_atom_site_refinement_flags_adp
_atom_site_refinement_flags_occupancy
_atom_site_disorder_assembly
_atom_site_disorder_group
Cl1 Cl 0.50097(3) 0.50866(3) 0.73505(3) 0.03510(13) Uani 1 1 d . . . . .
Al1 Al 0.51211(3) 0.68536(3) 0.74332(3) 0.02129(12) Uani 1 1 d . . . . .
O1 O 0.59624(8) 0.66894(8) 0.86771(7) 0.0270(2) Uani 1 1 d . . . . .
O3 O 0.42159(8) 0.68840(8) 0.62070(7) 0.0262(2) Uani 1 1 d . . . . .
O4 O 0.26082(9) 0.63207(10) 0.52137(8) 0.0330(3) Uani 1 1 d . . . . .
O2 O 0.73947(9) 0.58573(9) 0.96783(8) 0.0342(3) Uani 1 1 d . . . . .
N2 N 0.40160(10) 0.76706(9) 0.78935(8) 0.0234(3) Uani 1 1 d . . . . .
N1 N 0.63953(10) 0.75230(10) 0.70804(9) 0.0254(3) Uani 1 1 d . . . . .
C12 C 0.24837(12) 0.70133(12) 0.66604(11) 0.0273(3) Uani 1 1 d . . . . .
H12 H 0.171624 0.683882 0.649416 0.033 Uiso 1 1 calc R U . . .
C11 C 0.29087(12) 0.75377(11) 0.75212(10) 0.0251(3) Uani 1 1 d . . . . .
C13 C 0.31461(12) 0.67414(11) 0.60445(11) 0.0258(3) Uani 1 1 d . . . . .
C4 C 0.69907(12) 0.63837(12) 0.88714(11) 0.0274(3) Uani 1 1 d . . . . .
C3 C 0.77407(12) 0.65818(13) 0.83060(11) 0.0300(3) Uani 1 1 d . . . . .
H3 H 0.846458 0.628823 0.847813 0.036 Uiso 1 1 calc R U . . .
C2 C 0.74514(12) 0.72060(12) 0.74870(11) 0.0275(3) Uani 1 1 d . . . . .
C16 C 0.44545(13) 0.83640(12) 0.87347(11) 0.0292(3) Uani 1 1 d . . . . .
H16 H 0.527794 0.839171 0.880314 0.035 Uiso 1 1 calc R U . . .
C10 C 0.19973(14) 0.79347(14) 0.79849(12) 0.0359(4) Uani 1 1 d . . . . .
H10A H 0.230403 0.799451 0.865647 0.054 Uiso 1 1 calc R U . . .
H10B H 0.137295 0.744542 0.786306 0.054 Uiso 1 1 calc R U . . .
H10C H 0.173623 0.861627 0.772960 0.054 Uiso 1 1 calc R U . . .
C7 C 0.62608(14) 0.83196(13) 0.63008(12) 0.0338(4) Uani 1 1 d . . . . .
H7 H 0.697572 0.871469 0.640304 0.041 Uiso 1 1 calc R U . . .
C17 C 0.43081(15) 0.79026(15) 0.96705(11) 0.0376(4) Uani 1 1 d . . . . .
H17A H 0.353728 0.800026 0.971403 0.056 Uiso 1 1 calc R U . . .
H17B H 0.481170 0.825766 1.018992 0.056 Uiso 1 1 calc R U . . .
H17C H 0.448341 0.715998 0.969521 0.056 Uiso 1 1 calc R U . . .
C5 C 0.65831(14) 0.55631(14) 1.02228(12) 0.0355(4) Uani 1 1 d . . . . .
H5A H 0.595300 0.517717 0.982651 0.043 Uiso 1 1 calc R U . . .
H5B H 0.628667 0.619158 1.046295 0.043 Uiso 1 1 calc R U . . .
C1 C 0.84524(13) 0.75258(15) 0.70947(13) 0.0382(4) Uani 1 1 d . . . . .
H1A H 0.825583 0.744488 0.641792 0.057 Uiso 1 1 calc R U . . .
H1B H 0.909229 0.708318 0.736456 0.057 Uiso 1 1 calc R U . . .
H1C H 0.864346 0.825211 0.725312 0.057 Uiso 1 1 calc R U . . .
C14 C 0.33021(14) 0.58529(14) 0.46316(12) 0.0354(4) Uani 1 1 d . . . . .
H14A H 0.387286 0.539021 0.501137 0.043 Uiso 1 1 calc R U . . .
H14B H 0.368340 0.640243 0.435850 0.043 Uiso 1 1 calc R U . . .
C9 C 0.53283(15) 0.91149(13) 0.63451(14) 0.0406(4) Uani 1 1 d . . . . .
H9A H 0.460779 0.875894 0.621719 0.061 Uiso 1 1 calc R U . . .
H9B H 0.531010 0.965941 0.588057 0.061 Uiso 1 1 calc R U . . .
H9C H 0.547988 0.942677 0.696544 0.061 Uiso 1 1 calc R U . . .
C18 C 0.40608(17) 0.95147(14) 0.85911(13) 0.0432(4) Uani 1 1 d . . . . .
H18A H 0.415027 0.976186 0.798853 0.065 Uiso 1 1 calc R U . . .
H18B H 0.450925 0.994484 0.908734 0.065 Uiso 1 1 calc R U . . .
H18C H 0.327554 0.956067 0.860723 0.065 Uiso 1 1 calc R U . . .
C8 C 0.60574(16) 0.78070(18) 0.53263(13) 0.0467(5) Uani 1 1 d . . . . .
H8A H 0.665634 0.731221 0.531899 0.070 Uiso 1 1 calc R U . . .
H8B H 0.604529 0.834383 0.485604 0.070 Uiso 1 1 calc R U . . .
H8C H 0.534210 0.744158 0.518909 0.070 Uiso 1 1 calc R U . . .
C6 C 0.71904(17) 0.48839(16) 1.10246(14) 0.0465(5) Uani 1 1 d . . . . .
H6A H 0.748854 0.426970 1.077893 0.070 Uiso 1 1 calc R U . . .
H6B H 0.667086 0.466665 1.139319 0.070 Uiso 1 1 calc R U . . .
H6C H 0.780291 0.527794 1.141815 0.070 Uiso 1 1 calc R U . . .
C15 C 0.25230(16) 0.52374(17) 0.38676(14) 0.0469(5) Uani 1 1 d . . . . .
H15A H 0.295158 0.491931 0.346427 0.070 Uiso 1 1 calc R U . . .
H15B H 0.196006 0.570313 0.349986 0.070 Uiso 1 1 calc R U . . .
H15C H 0.215580 0.469337 0.414682 0.070 Uiso 1 1 calc R U . . .

loop_
_atom_site_aniso_label
_atom_site_aniso_U_11
_atom_site_aniso_U_22
_atom_site_aniso_U_33
_atom_site_aniso_U_23
_atom_site_aniso_U_13
_atom_site_aniso_U_12
Cl1 0.0324(2) 0.02362(19) 0.0500(3) -0.00141(15) 0.01135(17) -0.00186(13)
Al1 0.0187(2) 0.0235(2) 0.0235(2) -0.00115(15) 0.00871(16) -0.00107(14)
O1 0.0221(5) 0.0343(5) 0.0256(6) 0.0008(4) 0.0078(4) 0.0036(4)
O3 0.0233(5) 0.0320(5) 0.0245(5) -0.0029(4) 0.0080(4) -0.0033(4)
O4 0.0264(5) 0.0443(6) 0.0276(6) -0.0112(5) 0.0052(4) -0.0022(5)
O2 0.0252(5) 0.0449(7) 0.0323(6) 0.0095(5) 0.0062(4) 0.0043(4)
N2 0.0229(6) 0.0252(6) 0.0231(6) -0.0018(5) 0.0074(5) 0.0013(4)
N1 0.0232(6) 0.0280(6) 0.0269(7) -0.0007(5) 0.0094(5) -0.0040(5)
C12 0.0198(7) 0.0325(7) 0.0295(8) -0.0016(6) 0.0057(6) -0.0006(5)
C11 0.0236(7) 0.0260(7) 0.0272(8) 0.0032(6) 0.0091(5) 0.0041(5)
C13 0.0249(7) 0.0258(7) 0.0261(8) -0.0006(5) 0.0053(6) -0.0015(5)
C4 0.0239(7) 0.0281(7) 0.0295(8) -0.0016(6) 0.0053(6) 0.0002(6)
C3 0.0192(7) 0.0354(8) 0.0360(9) -0.0003(6) 0.0076(6) 0.0015(6)
C2 0.0239(7) 0.0297(7) 0.0316(8) -0.0070(6) 0.0120(6) -0.0055(5)
C16 0.0306(8) 0.0306(8) 0.0259(8) -0.0061(6) 0.0060(6) 0.0016(6)
C10 0.0270(8) 0.0475(9) 0.0356(9) -0.0019(7) 0.0123(7) 0.0096(7)
C7 0.0317(8) 0.0404(9) 0.0305(9) 0.0073(7) 0.0100(6) -0.0101(7)
C17 0.0392(9) 0.0499(10) 0.0246(8) -0.0035(7) 0.0095(7) 0.0055(7)
C5 0.0320(8) 0.0440(9) 0.0325(9) 0.0052(7) 0.0117(7) 0.0023(7)
C1 0.0256(8) 0.0483(10) 0.0440(10) -0.0017(8) 0.0149(7) -0.0082(7)
C14 0.0331(8) 0.0426(9) 0.0322(9) -0.0087(7) 0.0109(7) -0.0012(7)
C9 0.0406(9) 0.0345(9) 0.0443(10) 0.0113(7) 0.0054(8) -0.0029(7)
C18 0.0553(11) 0.0327(9) 0.0391(10) -0.0095(7) 0.0063(8) 0.0054(8)
C8 0.0431(10) 0.0704(13) 0.0302(9) 0.0034(9) 0.0156(8) -0.0145(9)
C6 0.0437(10) 0.0554(11) 0.0421(11) 0.0161(9) 0.0136(8) 0.0059(8)
C15 0.0429(10) 0.0544(11) 0.0435(11) -0.0173(9) 0.0106(8) -0.0039(8)

loop_
_atom_type_symbol
_atom_type_description
_atom_type_scat_dispersion_real
_atom_type_scat_dispersion_imag
_atom_type_scat_source
C C 0.0181 0.0091 'International Tables Vol C Tables 4.2.6.8 and 6.1.1.4'
H H 0.0000 0.0000 'International Tables Vol C Tables 4.2.6.8 and 6.1.1.4'
Al Al 0.2130 0.2455 'International Tables Vol C Tables 4.2.6.8 and 6.1.1.4'
Cl Cl 0.3639 0.7018 'International Tables Vol C Tables 4.2.6.8 and 6.1.1.4'
N N 0.0311 0.0180 'International Tables Vol C Tables 4.2.6.8 and 6.1.1.4'
O O 0.0492 0.0322 'International Tables Vol C Tables 4.2.6.8 and 6.1.1.4'

loop_
_geom_angle_atom_site_label_1
_geom_angle_atom_site_label_2
_geom_angle_atom_site_label_3
_geom_angle
_geom_angle_site_symmetry_1
_geom_angle_site_symmetry_3
_geom_angle_publ_flag
O1 Al1 Cl1 87.31(4) . . ?
O1 Al1 N2 89.25(5) . . ?
O1 Al1 N1 91.15(5) . . ?
O3 Al1 Cl1 87.42(4) . . ?
O3 Al1 O1 174.14(5) . . ?
O3 Al1 N2 91.27(5) . . ?
O3 Al1 N1 93.56(5) . . ?
N2 Al1 Cl1 120.84(4) . . ?
N2 Al1 N1 121.52(6) . . ?
N1 Al1 Cl1 117.58(4) . . ?
C4 O1 Al1 121.93(10) . . ?
C13 O3 Al1 121.05(10) . . ?
C13 O4 C14 117.51(12) . . ?
C4 O2 C5 116.92(12) . . ?
C11 N2 Al1 120.48(10) . . ?
C11 N2 C16 122.12(12) . . ?
C16 N2 Al1 117.13(9) . . ?
C2 N1 Al1 119.57(10) . . ?
C2 N1 C7 117.06(12) . . ?
C7 N1 Al1 123.12(10) . . ?
C11 C12 H12 118.3 . . ?
C13 C12 H12 118.3 . . ?
C13 C12 C11 123.36(13) . . ?
N2 C11 C12 122.75(13) . . ?
N2 C11 C10 123.43(14) . . ?
C12 C11 C10 113.82(13) . . ?
O3 C13 O4 118.50(13) . . ?
O3 C13 C12 124.71(14) . . ?
O4 C13 C12 116.76(13) . . ?
O1 C4 O2 118.66(13) . . ?
O1 C4 C3 124.20(14) . . ?
O2 C4 C3 117.12(13) . . ?
C4 C3 H3 118.7 . . ?
C4 C3 C2 122.63(14) . . ?
C2 C3 H3 118.7 . . ?
N1 C2 C3 124.18(13) . . ?
N1 C2 C1 121.57(14) . . ?
C3 C2 C1 114.24(14) . . ?
N2 C16 H16 104.9 . . ?
N2 C16 C17 114.21(13) . . ?
N2 C16 C18 114.06(13) . . ?
C17 C16 H16 104.9 . . ?
C18 C16 H16 104.9 . . ?
C18 C16 C17 112.61(14) . . ?
C11 C10 H10A 109.5 . . ?
C11 C10 H10B 109.5 . . ?
C11 C10 H10C 109.5 . . ?
H10A C10 H10B 109.5 . . ?
H10A C10 H10C 109.5 . . ?
H10B C10 H10C 109.5 . . ?
N1 C7 H7 107.3 . . ?
N1 C7 C9 110.96(13) . . ?
N1 C7 C8 112.51(14) . . ?
C9 C7 H7 107.3 . . ?
C8 C7 H7 107.3 . . ?
C8 C7 C9 111.31(15) . . ?
C16 C17 H17A 109.5 . . ?
C16 C17 H17B 109.5 . . ?
C16 C17 H17C 109.5 . . ?
H17A C17 H17B 109.5 . . ?
H17A C17 H17C 109.5 . . ?
H17B C17 H17C 109.5 . . ?
O2 C5 H5A 110.2 . . ?
O2 C5 H5B 110.2 . . ?
O2 C5 C6 107.52(13) . . ?
H5A C5 H5B 108.5 . . ?
C6 C5 H5A 110.2 . . ?
C6 C5 H5B 110.2 . . ?
C2 C1 H1A 109.5 . . ?
C2 C1 H1B 109.5 . . ?
C2 C1 H1C 109.5 . . ?
H1A C1 H1B 109.5 . . ?
H1A C1 H1C 109.5 . . ?
H1B C1 H1C 109.5 . . ?
O4 C14 H14A 110.3 . . ?
O4 C14 H14B 110.3 . . ?
O4 C14 C15 107.04(14) . . ?
H14A C14 H14B 108.6 . . ?
C15 C14 H14A 110.3 . . ?
C15 C14 H14B 110.3 . . ?
C7 C9 H9A 109.5 . . ?
C7 C9 H9B 109.5 . . ?
C7 C9 H9C 109.5 . . ?
H9A C9 H9B 109.5 . . ?
H9A C9 H9C 109.5 . . ?
H9B C9 H9C 109.5 . . ?
C16 C18 H18A 109.5 . . ?
C16 C18 H18B 109.5 . . ?
C16 C18 H18C 109.5 . . ?
H18A C18 H18B 109.5 . . ?
H18A C18 H18C 109.5 . . ?
H18B C18 H18C 109.5 . . ?
C7 C8 H8A 109.5 . . ?
C7 C8 H8B 109.5 . . ?
C7 C8 H8C 109.5 . . ?
H8A C8 H8B 109.5 . . ?
H8A C8 H8C 109.5 . . ?
H8B C8 H8C 109.5 . . ?
C5 C6 H6A 109.5 . . ?
C5 C6 H6B 109.5 . . ?
C5 C6 H6C 109.5 . . ?
H6A C6 H6B 109.5 . . ?
H6A C6 H6C 109.5 . . ?
H6B C6 H6C 109.5 . . ?
C14 C15 H15A 109.5 . . ?
C14 C15 H15B 109.5 . . ?
C14 C15 H15C 109.5 . . ?
H15A C15 H15B 109.5 . . ?
H15A C15 H15C 109.5 . . ?
H15B C15 H15C 109.5 . . ?

loop_
_geom_bond_atom_site_label_1
_geom_bond_atom_site_label_2
_geom_bond_distance
_geom_bond_site_symmetry_2
_geom_bond_publ_flag
Cl1 Al1 2.2362(5) . ?
Al1 O1 1.8608(11) . ?
Al1 O3 1.8545(11) . ?
Al1 N2 1.9338(12) . ?
Al1 N1 1.9356(12) . ?
O1 C4 1.2705(17) . ?
O3 C13 1.2742(18) . ?
O4 C13 1.3364(18) . ?
O4 C14 1.4545(19) . ?
O2 C4 1.3341(19) . ?
O2 C5 1.4519(19) . ?
N2 C11 1.3320(18) . ?
N2 C16 1.4934(18) . ?
N1 C2 1.3360(19) . ?
N1 C7 1.4941(19) . ?
C12 H12 0.9300 . ?
C12 C11 1.399(2) . ?
C12 C13 1.382(2) . ?
C11 C10 1.512(2) . ?
C4 C3 1.387(2) . ?
C3 H3 0.9300 . ?
C3 C2 1.400(2) . ?
C2 C1 1.515(2) . ?
C16 H16 0.9800 . ?
C16 C17 1.528(2) . ?
C16 C18 1.528(2) . ?
C10 H10A 0.9600 . ?
C10 H10B 0.9600 . ?
C10 H10C 0.9600 . ?
C7 H7 0.9800 . ?
C7 C9 1.525(2) . ?
C7 C8 1.522(2) . ?
C17 H17A 0.9600 . ?
C17 H17B 0.9600 . ?
C17 H17C 0.9600 . ?
C5 H5A 0.9700 . ?
C5 H5B 0.9700 . ?
C5 C6 1.491(2) . ?
C1 H1A 0.9600 . ?
C1 H1B 0.9600 . ?
C1 H1C 0.9600 . ?
C14 H14A 0.9700 . ?
C14 H14B 0.9700 . ?
C14 C15 1.491(2) . ?
C9 H9A 0.9600 . ?
C9 H9B 0.9600 . ?
C9 H9C 0.9600 . ?
C18 H18A 0.9600 . ?
C18 H18B 0.9600 . ?
C18 H18C 0.9600 . ?
C8 H8A 0.9600 . ?
C8 H8B 0.9600 . ?
C8 H8C 0.9600 . ?
C6 H6A 0.9600 . ?
C6 H6B 0.9600 . ?
C6 H6C 0.9600 . ?
C15 H15A 0.9600 . ?
C15 H15B 0.9600 . ?
C15 H15C 0.9600 . ?

loop_
_geom_torsion_atom_site_label_1
_geom_torsion_atom_site_label_2
_geom_torsion_atom_site_label_3
_geom_torsion_atom_site_label_4
_geom_torsion
_geom_torsion_site_symmetry_1
_geom_torsion_site_symmetry_2
_geom_torsion_site_symmetry_3
_geom_torsion_site_symmetry_4
_geom_torsion_publ_flag
Cl1 Al1 O1 C4 74.76(11) . . . . ?
Cl1 Al1 O3 C13 78.31(10) . . . . ?
Al1 O1 C4 O2 -151.58(11) . . . . ?
Al1 O1 C4 C3 30.0(2) . . . . ?
Al1 O3 C13 O4 -151.38(11) . . . . ?
Al1 O3 C13 C12 30.18(19) . . . . ?
Al1 N2 C11 C12 -15.27(19) . . . . ?
Al1 N2 C11 C10 164.65(12) . . . . ?
Al1 N2 C16 C17 -101.10(13) . . . . ?
Al1 N2 C16 C18 127.43(13) . . . . ?
Al1 N1 C2 C3 -14.8(2) . . . . ?
Al1 N1 C2 C1 166.61(12) . . . . ?
Al1 N1 C7 C9 43.57(17) . . . . ?
Al1 N1 C7 C8 -81.88(16) . . . . ?
O1 C4 C3 C2 4.3(2) . . . . ?
O2 C4 C3 C2 -174.16(14) . . . . ?
N2 Al1 O1 C4 -164.32(12) . . . . ?
N2 Al1 O3 C13 -42.51(11) . . . . ?
N1 Al1 O1 C4 -42.81(12) . . . . ?
N1 Al1 O3 C13 -164.19(11) . . . . ?
C11 N2 C16 C17 72.96(18) . . . . ?
C11 N2 C16 C18 -58.52(19) . . . . ?
C11 C12 C13 O3 3.8(2) . . . . ?
C11 C12 C13 O4 -174.70(14) . . . . ?
C13 O4 C14 C15 167.60(15) . . . . ?
C13 C12 C11 N2 -11.0(2) . . . . ?
C13 C12 C11 C10 169.05(15) . . . . ?
C4 O2 C5 C6 173.61(15) . . . . ?
C4 C3 C2 N1 -11.6(2) . . . . ?
C4 C3 C2 C1 167.11(15) . . . . ?
C2 N1 C7 C9 -142.23(14) . . . . ?
C2 N1 C7 C8 92.31(16) . . . . ?
C16 N2 C11 C12 170.87(14) . . . . ?
C16 N2 C11 C10 -9.2(2) . . . . ?
C7 N1 C2 C3 170.81(14) . . . . ?
C7 N1 C2 C1 -7.8(2) . . . . ?
C5 O2 C4 O1 7.1(2) . . . . ?
C5 O2 C4 C3 -174.28(14) . . . . ?
C14 O4 C13 O3 12.4(2) . . . . ?
C14 O4 C13 C12 -169.00(14) . . . . ?
